data_7111863
loop_
_publ_author_name
'Soundararasu Senthilkumar'
'Sure Siva Prasad'
'Ponminor Senthil Kumar'
'Sundarababu Baskaran'

_publ_section_title
;
 A diversity oriented one-pot synthesis of novel iminosugar C-glycosides
;
_journal_name_full Chem.Commun.
_journal_page_first 1549
_journal_paper_doi 10.1039/c3cc48370c
_journal_volume 50
_journal_year 2014
_chemical_formula_moiety 'C18 H22 N2 O3'
_chemical_formula_sum 'C18 H22 N2 O3'
_chemical_formula_weight 314.38
_chemical_name_systematic
;
?
;
_space_group_IT_number 4
_symmetry_cell_setting monoclinic
_symmetry_space_group_name_Hall 'P 2yb'
_symmetry_space_group_name_H-M 'P 1 21 1'
_atom_sites_solution_hydrogens geom
_atom_sites_solution_primary direct
_atom_sites_solution_secondary difmap
_audit_creation_method SHELXL-97
_cell_angle_alpha 90.00
_cell_angle_beta 91.209(2)
_cell_angle_gamma 90.00
_cell_formula_units_Z 2
_cell_length_a 6.1766(4)
_cell_length_b 9.1880(5)
_cell_length_c 14.0208(6)
_cell_measurement_temperature 298(2)
_cell_volume 795.51(8)
_computing_cell_refinement APEXII,Bruker,2004
_computing_data_collection APEXII,Bruker,2004
_computing_data_reduction SAINT,Bruker,2004
_computing_molecular_graphics 'ORTEP-3 (Farrugia, 1997)'
_computing_publication_material 'SHELXL-97 (Sheldrick, 2008)'
_computing_structure_refinement 'SHELXL-97 (Sheldrick, 2008)'
_computing_structure_solution 'SHELXS-97 (Sheldrick, 2008)'
_diffrn_ambient_temperature 298(2)
_diffrn_measured_fraction_theta_full 0.945
_diffrn_measured_fraction_theta_max 0.918
_diffrn_measurement_device_type 'Bruker APEX II CCD are detector'
_diffrn_measurement_method 'pi and omega scans '
_diffrn_radiation_monochromator graphite
_diffrn_radiation_source 'fine-focus sealed tube'
_diffrn_radiation_type MoK\a
_diffrn_radiation_wavelength 0.71073
_diffrn_reflns_av_R_equivalents 0.0306
_diffrn_reflns_av_sigmaI/netI 0.0686
_diffrn_reflns_limit_h_max 5
_diffrn_reflns_limit_h_min -7
_diffrn_reflns_limit_k_max 11
_diffrn_reflns_limit_k_min -11
_diffrn_reflns_limit_l_max 18
_diffrn_reflns_limit_l_min -12
_diffrn_reflns_number 5318
_diffrn_reflns_theta_full 25.00
_diffrn_reflns_theta_max 27.21
_diffrn_reflns_theta_min 2.65
_exptl_absorpt_coefficient_mu 0.090
_exptl_absorpt_correction_T_max 0.9893
_exptl_absorpt_correction_T_min 0.9840
_exptl_absorpt_correction_type multi-scan
_exptl_absorpt_process_details 'SADABS (Bruker,2004)'
_exptl_crystal_colour Colourles
_exptl_crystal_density_diffrn 1.312
_exptl_crystal_density_method 'not measured'
_exptl_crystal_description Block
_exptl_crystal_F_000 336
_exptl_crystal_size_max 0.18
_exptl_crystal_size_mid 0.15
_exptl_crystal_size_min 0.12
_refine_diff_density_max 0.141
_refine_diff_density_min -0.175
_refine_diff_density_rms 0.038
_refine_ls_abs_structure_details 'Flack H D (1983), Acta Cryst. A39, 876-881'
_refine_ls_abs_structure_Flack -1.2(13)
_refine_ls_extinction_method none
_refine_ls_goodness_of_fit_ref 0.990
_refine_ls_hydrogen_treatment mixed
_refine_ls_matrix_type full
_refine_ls_number_parameters 218
_refine_ls_number_reflns 3037
_refine_ls_number_restraints 1
_refine_ls_restrained_S_all 0.990
_refine_ls_R_factor_all 0.0824
_refine_ls_R_factor_gt 0.0475
_refine_ls_shift/su_max 0.000
_refine_ls_shift/su_mean 0.000
_refine_ls_structure_factor_coef Fsqd
_refine_ls_weighting_details 'calc w=1/[\s^2^(Fo^2^)+(0.0373P)^2^+0.0000P] where P=(Fo^2^+2Fc^2^)/3'
_refine_ls_weighting_scheme calc
_refine_ls_wR_factor_gt 0.0795
_refine_ls_wR_factor_ref 0.0906
_reflns_number_gt 2128
_reflns_number_total 3037
_reflns_threshold_expression >2sigma(I)
_cod_data_source_file c3cc48370c.txt
_cod_data_source_block new
_cod_original_sg_symbol_H-M P21
_cod_database_code 7111863

loop_
_symmetry_equiv_pos_as_xyz
'x, y, z'
'-x, y+1/2, -z'

loop_
_atom_site_label
_atom_site_type_symbol
_atom_site_fract_x
_atom_site_fract_y
_atom_site_fract_z
_atom_site_U_iso_or_equiv
_atom_site_adp_type
_atom_site_occupancy
_atom_site_symmetry_multiplicity
_atom_site_calc_flag
_atom_site_refinement_flags
C1 C 0.6185(5) 0.1044(3) 0.49330(19) 0.0449(8) Uani 1 1 d .
H1 H 0.5139 0.1739 0.4780 0.054 Uiso 1 1 calc R
C2 C 0.6577(5) -0.0104(3) 0.4337(2) 0.0486(8) Uani 1 1 d .
H2 H 0.5790 -0.0188 0.3767 0.058 Uiso 1 1 calc R
C3 C 0.8148(5) -0.1153(3) 0.45731(18) 0.0494(8) Uani 1 1 d .
H3 H 0.8371 -0.1929 0.4161 0.059 Uiso 1 1 calc R
C4 C 0.9357(5) -0.1053(3) 0.53979(18) 0.0419(8) Uani 1 1 d .
H4 H 1.0399 -0.1754 0.5544 0.050 Uiso 1 1 calc R
C5 C 0.9015(4) 0.0109(3) 0.60194(17) 0.0342(6) Uani 1 1 d .
C6 C 1.0001(4) 0.0588(3) 0.69048(16) 0.0313(6) Uani 1 1 d .
C7 C 1.1875(4) 0.0015(3) 0.74859(18) 0.0391(7) Uani 1 1 d .
H7A H 1.2977 -0.0359 0.7068 0.047 Uiso 1 1 calc R
H7B H 1.1398 -0.0774 0.7891 0.047 Uiso 1 1 calc R
C8 C 1.2802(4) 0.1236(3) 0.80935(19) 0.0359(7) Uani 1 1 d .
H8A H 1.3849 0.0836 0.8547 0.043 Uiso 1 1 calc R
H8B H 1.3556 0.1915 0.7688 0.043 Uiso 1 1 calc R
C9 C 1.2111(4) 0.3119(3) 0.92577(17) 0.0341(7) Uani 1 1 d .
H9A H 1.2818 0.3858 0.8880 0.041 Uiso 1 1 calc R
H9B H 1.3205 0.2654 0.9660 0.041 Uiso 1 1 calc R
C10 C 1.0436(4) 0.3833(3) 0.98801(16) 0.0318(6) Uani 1 1 d .
H10 H 0.9924 0.3099 1.0329 0.038 Uiso 1 1 calc R
C11 C 0.8481(4) 0.4403(3) 0.93216(17) 0.0320(7) Uani 1 1 d .
H11 H 0.7272 0.4544 0.9754 0.038 Uiso 1 1 calc R
C12 C 0.7250(5) 0.5885(3) 0.81081(19) 0.0415(8) Uani 1 1 d .
C13 C 0.7767(4) 0.3432(3) 0.84984(16) 0.0282(6) Uani 1 1 d .
H13 H 0.6841 0.2643 0.8724 0.034 Uiso 1 1 calc R
C14 C 0.9658(4) 0.2824(3) 0.79483(16) 0.0255(6) Uani 1 1 d .
H14 H 1.0467 0.3645 0.7686 0.031 Uiso 1 1 calc R
C15 C 0.9018(4) 0.1846(3) 0.71460(17) 0.0294(6) Uani 1 1 d .
C16 C 0.7407(5) 0.1131(3) 0.57735(17) 0.0327(6) Uani 1 1 d .
C17 C 0.5306(5) 0.6718(3) 0.8457(2) 0.0617(10) Uani 1 1 d .
H17A H 0.5726 0.7699 0.8606 0.093 Uiso 1 1 calc R
H17B H 0.4766 0.6256 0.9018 0.093 Uiso 1 1 calc R
H17C H 0.4195 0.6727 0.7968 0.093 Uiso 1 1 calc R
C18 C 0.8258(6) 0.6556(4) 0.7245(2) 0.0675(11) Uani 1 1 d .
H18A H 0.9409 0.5943 0.7030 0.101 Uiso 1 1 calc R
H18B H 0.8829 0.7497 0.7408 0.101 Uiso 1 1 calc R
H18C H 0.7181 0.6655 0.6746 0.101 Uiso 1 1 calc R
N1 N 0.7415(4) 0.2184(3) 0.64818(15) 0.0355(6) Uani 1 1 d .
N2 N 1.1116(3) 0.2027(2) 0.86174(13) 0.0283(5) Uani 1 1 d .
O1 O 1.1546(3) 0.4927(2) 1.04168(13) 0.0457(6) Uani 1 1 d .
O2 O 0.8903(3) 0.57314(18) 0.88293(12) 0.0398(5) Uani 1 1 d .
O3 O 0.6548(3) 0.44114(17) 0.78943(12) 0.0342(5) Uani 1 1 d .
H1N H 1.053(5) 0.563(4) 1.075(2) 0.075(11) Uiso 1 1 d .
H2N H 0.666(5) 0.296(3) 0.651(2) 0.057(10) Uiso 1 1 d .

loop_
_atom_site_aniso_label
_atom_site_aniso_U_11
_atom_site_aniso_U_22
_atom_site_aniso_U_33
_atom_site_aniso_U_23
_atom_site_aniso_U_13
_atom_site_aniso_U_12
C1 0.049(2) 0.0493(19) 0.0363(16) -0.0047(14) -0.0117(16) 0.0002(16)
C2 0.054(2) 0.057(2) 0.0341(16) -0.0115(15) -0.0111(15) -0.0058(18)
C3 0.063(2) 0.0517(19) 0.0338(17) -0.0171(15) 0.0028(17) -0.0049(18)
C4 0.055(2) 0.0379(16) 0.0333(15) -0.0074(13) 0.0008(15) 0.0032(15)
C5 0.0425(17) 0.0343(15) 0.0256(14) -0.0026(13) 0.0012(13) -0.0052(15)
C6 0.0370(17) 0.0307(14) 0.0261(14) -0.0014(11) -0.0003(13) -0.0002(13)
C7 0.0414(17) 0.0369(15) 0.0390(16) -0.0059(13) -0.0016(14) 0.0093(15)
C8 0.0281(16) 0.0405(15) 0.0389(15) 0.0002(13) -0.0024(13) 0.0024(14)
C9 0.0328(16) 0.0386(16) 0.0302(14) -0.0019(12) -0.0115(13) -0.0007(14)
C10 0.0382(17) 0.0318(14) 0.0252(13) -0.0028(12) -0.0049(13) 0.0003(13)
C11 0.0345(18) 0.0317(15) 0.0295(14) -0.0014(12) -0.0044(13) -0.0004(13)
C12 0.053(2) 0.0262(16) 0.0442(17) -0.0005(13) -0.0222(16) -0.0029(15)
C13 0.0302(15) 0.0269(13) 0.0272(13) 0.0010(11) -0.0044(12) -0.0010(12)
C14 0.0272(15) 0.0241(13) 0.0251(13) 0.0006(11) -0.0021(12) -0.0037(12)
C15 0.0321(16) 0.0310(15) 0.0249(13) -0.0004(11) -0.0016(13) -0.0028(13)
C16 0.0360(17) 0.0352(15) 0.0269(14) -0.0055(12) 0.0011(13) -0.0040(13)
C17 0.069(2) 0.0403(18) 0.074(2) -0.0151(16) -0.0345(19) 0.0213(17)
C18 0.088(3) 0.055(2) 0.058(2) 0.0207(17) -0.029(2) -0.024(2)
N1 0.0415(15) 0.0314(13) 0.0332(13) -0.0035(11) -0.0069(12) 0.0074(13)
N2 0.0279(12) 0.0295(12) 0.0274(11) -0.0025(10) -0.0033(10) 0.0003(10)
O1 0.0427(13) 0.0510(13) 0.0429(12) -0.0202(10) -0.0130(10) 0.0061(11)
O2 0.0526(13) 0.0266(10) 0.0395(11) -0.0004(8) -0.0198(10) -0.0027(10)
O3 0.0398(12) 0.0276(9) 0.0347(10) -0.0025(8) -0.0118(9) 0.0018(9)

loop_
_atom_type_symbol
_atom_type_description
_atom_type_scat_dispersion_real
_atom_type_scat_dispersion_imag
_atom_type_scat_source
C C 0.0033 0.0016 'International Tables Vol C Tables 4.2.6.8 and 6.1.1.4'
H H 0.0000 0.0000 'International Tables Vol C Tables 4.2.6.8 and 6.1.1.4'
N N 0.0061 0.0033 'International Tables Vol C Tables 4.2.6.8 and 6.1.1.4'
O O 0.0106 0.0060 'International Tables Vol C Tables 4.2.6.8 and 6.1.1.4'

loop_
_geom_angle_atom_site_label_1
_geom_angle_atom_site_label_2
_geom_angle_atom_site_label_3
_geom_angle
C2 C1 C16 117.5(3)
C2 C1 H1 121.3
C16 C1 H1 121.3
C1 C2 C3 121.1(3)
C1 C2 H2 119.5
C3 C2 H2 119.5
C4 C3 C2 121.1(3)
C4 C3 H3 119.4
C2 C3 H3 119.4
C3 C4 C5 119.5(3)
C3 C4 H4 120.3
C5 C4 H4 120.3
C4 C5 C16 118.2(2)
C4 C5 C6 134.8(3)
C16 C5 C6 106.9(2)
C15 C6 C5 107.0(2)
C15 C6 C7 120.7(2)
C5 C6 C7 132.0(2)
C6 C7 C8 108.9(2)
C6 C7 H7A 109.9
C8 C7 H7A 109.9
C6 C7 H7B 109.9
C8 C7 H7B 109.9
H7A C7 H7B 108.3
N2 C8 C7 112.4(2)
N2 C8 H8A 109.1
C7 C8 H8A 109.1
N2 C8 H8B 109.1
C7 C8 H8B 109.1
H8A C8 H8B 107.8
N2 C9 C10 111.39(19)
N2 C9 H9A 109.4
C10 C9 H9A 109.4
N2 C9 H9B 109.4
C10 C9 H9B 109.4
H9A C9 H9B 108.0
O1 C10 C9 106.4(2)
O1 C10 C11 113.5(2)
C9 C10 C11 113.4(2)
O1 C10 H10 107.7
C9 C10 H10 107.7
C11 C10 H10 107.7
O2 C11 C13 100.83(18)
O2 C11 C10 113.1(2)
C13 C11 C10 113.9(2)
O2 C11 H11 109.6
C13 C11 H11 109.6
C10 C11 H11 109.6
O2 C12 O3 105.09(19)
O2 C12 C18 107.9(2)
O3 C12 C18 110.1(2)
O2 C12 C17 112.4(2)
O3 C12 C17 107.6(2)
C18 C12 C17 113.4(3)
O3 C13 C11 102.74(19)
O3 C13 C14 109.24(19)
C11 C13 C14 112.8(2)
O3 C13 H13 110.6
C11 C13 H13 110.6
C14 C13 H13 110.6
N2 C14 C15 109.17(19)
N2 C14 C13 108.91(18)
C15 C14 C13 114.27(19)
N2 C14 H14 108.1
C15 C14 H14 108.1
C13 C14 H14 108.1
C6 C15 N1 110.1(2)
C6 C15 C14 126.3(2)
N1 C15 C14 123.4(2)
N1 C16 C1 129.9(3)
N1 C16 C5 107.4(2)
C1 C16 C5 122.6(2)
C12 C17 H17A 109.5
C12 C17 H17B 109.5
H17A C17 H17B 109.5
C12 C17 H17C 109.5
H17A C17 H17C 109.5
H17B C17 H17C 109.5
C12 C18 H18A 109.5
C12 C18 H18B 109.5
H18A C18 H18B 109.5
C12 C18 H18C 109.5
H18A C18 H18C 109.5
H18B C18 H18C 109.5
C15 N1 C16 108.6(2)
C15 N1 H2N 123(2)
C16 N1 H2N 128(2)
C9 N2 C8 110.40(18)
C9 N2 C14 106.82(18)
C8 N2 C14 110.72(18)
C10 O1 H1N 113.4(18)
C12 O2 C11 106.93(19)
C13 O3 C12 108.16(18)

loop_
_geom_bond_atom_site_label_1
_geom_bond_atom_site_label_2
_geom_bond_distance
C1 C2 1.370(4)
C1 C16 1.388(4)
C1 H1 0.9300
C2 C3 1.402(4)
C2 H2 0.9300
C3 C4 1.366(4)
C3 H3 0.9300
C4 C5 1.397(3)
C4 H4 0.9300
C5 C16 1.405(4)
C5 C6 1.440(3)
C6 C15 1.352(3)
C6 C7 1.497(3)
C7 C8 1.514(3)
C7 H7A 0.9700
C7 H7B 0.9700
C8 N2 1.478(3)
C8 H8A 0.9700
C8 H8B 0.9700
C9 N2 1.472(3)
C9 C10 1.517(3)
C9 H9A 0.9700
C9 H9B 0.9700
C10 O1 1.423(3)
C10 C11 1.518(3)
C10 H10 0.9800
C11 O2 1.429(3)
C11 C13 1.517(3)
C11 H11 0.9800
C12 O2 1.428(3)
C12 O3 1.451(3)
C12 C18 1.505(4)
C12 C17 1.514(4)
C13 O3 1.437(3)
C13 C14 1.520(3)
C13 H13 0.9800
C14 N2 1.481(3)
C14 C15 1.487(3)
C14 H14 0.9800
C15 N1 1.380(3)
C16 N1 1.386(3)
C17 H17A 0.9600
C17 H17B 0.9600
C17 H17C 0.9600
C18 H18A 0.9600
C18 H18B 0.9600
C18 H18C 0.9600
N1 H2N 0.85(3)
O1 H1N 1.02(3)

loop_
_geom_torsion_atom_site_label_1
_geom_torsion_atom_site_label_2
_geom_torsion_atom_site_label_3
_geom_torsion_atom_site_label_4
_geom_torsion
C16 C1 C2 C3 0.3(4)
C1 C2 C3 C4 -0.9(5)
C2 C3 C4 C5 0.3(4)
C3 C4 C5 C16 0.7(4)
C3 C4 C5 C6 -177.2(3)
C4 C5 C6 C15 177.1(3)
C16 C5 C6 C15 -0.9(3)
C4 C5 C6 C7 2.4(5)
C16 C5 C6 C7 -175.6(3)
C15 C6 C7 C8 -18.0(3)
C5 C6 C7 C8 156.2(3)
C6 C7 C8 N2 49.2(3)
N2 C9 C10 O1 -176.16(18)
N2 C9 C10 C11 -50.7(3)
O1 C10 C11 O2 45.2(3)
C9 C10 C11 O2 -76.5(3)
O1 C10 C11 C13 159.5(2)
C9 C10 C11 C13 37.9(3)
O2 C11 C13 O3 -37.3(2)
C10 C11 C13 O3 -158.7(2)
O2 C11 C13 C14 80.2(2)
C10 C11 C13 C14 -41.2(3)
O3 C13 C14 N2 170.21(18)
C11 C13 C14 N2 56.6(2)
O3 C13 C14 C15 -67.4(2)
C11 C13 C14 C15 179.0(2)
C5 C6 C15 N1 1.6(3)
C7 C6 C15 N1 177.1(2)
C5 C6 C15 C14 -172.8(2)
C7 C6 C15 C14 2.6(4)
N2 C14 C15 C6 -16.5(3)
C13 C14 C15 C6 -138.7(2)
N2 C14 C15 N1 169.7(2)
C13 C14 C15 N1 47.5(3)
C2 C1 C16 N1 177.3(3)
C2 C1 C16 C5 0.8(4)
C4 C5 C16 N1 -178.5(2)
C6 C5 C16 N1 -0.1(3)
C4 C5 C16 C1 -1.3(4)
C6 C5 C16 C1 177.1(2)
C6 C15 N1 C16 -1.8(3)
C14 C15 N1 C16 172.9(2)
C1 C16 N1 C15 -175.8(3)
C5 C16 N1 C15 1.1(3)
C10 C9 N2 C8 -174.0(2)
C10 C9 N2 C14 65.6(2)
C7 C8 N2 C9 175.3(2)
C7 C8 N2 C14 -66.7(3)
C15 C14 N2 C9 166.54(19)
C13 C14 N2 C9 -68.1(2)
C15 C14 N2 C8 46.3(2)
C13 C14 N2 C8 171.69(19)
O3 C12 O2 C11 -26.1(3)
C18 C12 O2 C11 -143.5(2)
C17 C12 O2 C11 90.7(2)
C13 C11 O2 C12 39.3(3)
C10 C11 O2 C12 161.3(2)
C11 C13 O3 C12 22.6(2)
C14 C13 O3 C12 -97.4(2)
O2 C12 O3 C13 0.9(3)
C18 C12 O3 C13 116.8(2)
C17 C12 O3 C13 -119.1(2)
